data_7712951
loop_
_publ_author_name
'Mi\<cov\'a, Romana'
'Rajn\'ak, Cyril'
'Titis, Jan'
'Bie\'nko, Alina'
'Moncol, Jan'
'Samolova, Erika'
'Boca, Roman'

_publ_section_title
;
 Easy-axis magnetic anisotropy in tetragonally elongated cobalt(II)
 complexes beyond the spin-Hamiltonian formalism
;
_journal_name_full 'Dalton Transactions'
_journal_paper_doi 10.1039/D3DT00990D
_journal_year 2023
_chemical_formula_moiety 'C24 H20 Co F12 N2 O4'
_chemical_formula_sum 'C24 H20 Co F12 N2 O4'
_chemical_formula_weight 687.351
_space_group_crystal_system monoclinic
_space_group_IT_number 14
_space_group_name_Hall '-P 2ybc'
_space_group_name_H-M_alt 'P 1 21/c 1'
_symmetry_Int_Tables_number 14
_atom_sites_solution_primary iterative
_audit_creation_date 2022-12-03
_audit_creation_method
;
Olex2 1.5
(compiled 2022.04.07 svn.rca3783a0 for OlexSys, GUI svn.r6498)
;
_audit_update_record
;
2023-01-15 deposited with the CCDC.	2023-05-04 downloaded from the CCDC.
;
_cell_angle_alpha 90
_cell_angle_beta 100.742(3)
_cell_angle_gamma 90
_cell_formula_units_Z 6
_cell_length_a 8.0773(3)
_cell_length_b 26.4017(12)
_cell_length_c 19.7244(9)
_cell_measurement_reflns_used 19010
_cell_measurement_temperature 100.0
_cell_measurement_theta_max 71.53
_cell_measurement_theta_min 2.83
_cell_volume 4132.6(3)
_computing_cell_refinement
;
X-Area Recipe 1.33.0.0 (STOE, 2015)
;
_computing_data_collection
;
X-Area Pilatus3_SV 1.31.150.0 (STOE, 2018)
;
_computing_data_reduction
;
X-Area Integrate 1.73.1.0 (STOE, 2018)
X-Area LANA 1.73.2.0 (STOE, 2018)
;
_computing_molecular_graphics 'Olex2 1.5 (Dolomanov et al., 2009)'
_computing_publication_material 'Olex2 1.5 (Dolomanov et al., 2009)'
_computing_structure_refinement 'olex2.refine 1.5 (Bourhis et al., 2015)'
_computing_structure_solution
;
Superflip  (Palatinus & Chapuis, 2007;Palatinus & van der Lee, 2008;
Palatinus et al., 2012)
;
_diffrn_ambient_temperature 100.00
_diffrn_detector_area_resol_mean 5.81
_diffrn_detector_type 'DECTRIS PILATUS3R 300K'
_diffrn_measured_fraction_theta_full 0.9936
_diffrn_measured_fraction_theta_max 0.9772
_diffrn_measurement_device 'Eulerian 4-circle diffractometer'
_diffrn_measurement_device_type 'Stoe Stadivari with Xenocs Genix3D Cu HF'
_diffrn_measurement_method '\w scans'
_diffrn_radiation_type 'Cu K\a'
_diffrn_radiation_wavelength 1.54186
_diffrn_reflns_av_R_equivalents 0.0758
_diffrn_reflns_av_unetI/netI 0.0650
_diffrn_reflns_Laue_measured_fraction_full 0.9936
_diffrn_reflns_Laue_measured_fraction_max 0.9772
_diffrn_reflns_limit_h_max 9
_diffrn_reflns_limit_h_min -9
_diffrn_reflns_limit_k_max 25
_diffrn_reflns_limit_k_min -32
_diffrn_reflns_limit_l_max 24
_diffrn_reflns_limit_l_min -17
_diffrn_reflns_number 47313
_diffrn_reflns_point_group_measured_fraction_full 0.9936
_diffrn_reflns_point_group_measured_fraction_max 0.9772
_diffrn_reflns_theta_full 67.6859
_diffrn_reflns_theta_max 71.84
_diffrn_reflns_theta_min 2.83
_exptl_absorpt_coefficient_mu 5.969
_exptl_absorpt_correction_T_max 0.1324
_exptl_absorpt_correction_T_min 0.0422
_exptl_absorpt_correction_type multi-scan
_exptl_absorpt_process_details
;
STOE LANA, J. Koziskova, F. Hahn, J. Richter, J. Kozisek, 
Acta Chimica Slovaca, vol. 9, no. 2, 2016, pp. 136 - 140.
;
_exptl_crystal_colour orange-red
_exptl_crystal_density_diffrn 1.657
_exptl_crystal_description block
_exptl_crystal_F_000 2066.933
_exptl_crystal_size_max 0.21
_exptl_crystal_size_mid 0.17
_exptl_crystal_size_min 0.06
_refine_diff_density_max 0.5939
_refine_diff_density_min -0.5795
_refine_diff_density_rms 0.1479
_refine_ls_d_res_high 0.8114
_refine_ls_d_res_low 15.6222
_refine_ls_goodness_of_fit_ref 1.0361
_refine_ls_hydrogen_treatment refall
_refine_ls_matrix_type full
_refine_ls_number_constraints 0
_refine_ls_number_parameters 703
_refine_ls_number_reflns 7914
_refine_ls_number_restraints 32
_refine_ls_restrained_S_all 1.0338
_refine_ls_R_factor_all 0.0957
_refine_ls_R_factor_gt 0.0457
_refine_ls_shift/su_max 0.0009
_refine_ls_shift/su_mean 0.0000
_refine_ls_structure_factor_coef Fsqd
_refine_ls_weighting_details 'w=1/[\s^2^(Fo^2^)+(0.0363P)^2^] where P=(Fo^2^+2Fc^2^)/3'
_refine_ls_weighting_scheme calc
_refine_ls_wR_factor_gt 0.0783
_refine_ls_wR_factor_ref 0.0943
_reflns_Friedel_coverage 0.0
_reflns_limit_h_max 9
_reflns_limit_h_min -9
_reflns_limit_k_max 32
_reflns_limit_k_min 0
_reflns_limit_l_max 24
_reflns_limit_l_min 0
_reflns_number_gt 5087
_reflns_number_total 7914
_reflns_threshold_expression I>=2u(I)
_cod_data_source_file d3dt00990d2.cif
_cod_data_source_block 1
_cod_database_code 7712951
_olex2_refinement_description
;
1. Restrained distances
 C36-H36A = C36-H36B = C36-H36C
 1.077 with sigma of 0.02
 C29-H29A = C29-H29B = C29-H29C
 1.077 with sigma of 0.02
 C12-H12A = C12-H12B = C12-H12C
 1.077 with sigma of 0.02
 C11-H11A = C11-H11B
 1.092 with sigma of 0.02
 C35-H35A = C35-H35B
 1.092 with sigma of 0.02
 C28-H28A = C28-H28B
 1.092 with sigma of 0.02
 C3-H3
 1.083 with sigma of 0.02
 C6-H6
 1.083 with sigma of 0.02
 C9-H9
 1.083 with sigma of 0.02
 C10-H10
 1.083 with sigma of 0.02
 H15-C15
 1.083 with sigma of 0.02
 C20-H20
 1.083 with sigma of 0.02
 C23-H23
 1.083 with sigma of 0.02
 C24-H24
 1.083 with sigma of 0.02
 C26-H26
 1.083 with sigma of 0.02
 C27-H27
 1.083 with sigma of 0.02
 C30-H30
 1.083 with sigma of 0.02
 C31-H31
 1.083 with sigma of 0.02
 C33-H33
 1.083 with sigma of 0.02
 C34-H34
 1.083 with sigma of 0.02
 H29A-H29B \\sim H29A-H29C \\sim H29B-H29C
 with sigma of 0.04
;
_olex2_submission_special_instructions 'No special instructions were received'

loop_
_space_group_symop_id
_space_group_symop_operation_xyz
1 x,y,z
2 -x,y+1/2,-z+1/2
3 -x,-y,-z
4 x,-y-1/2,z-1/2

loop_
_atom_site_label
_atom_site_type_symbol
_atom_site_fract_x
_atom_site_fract_y
_atom_site_fract_z
_atom_site_U_iso_or_equiv
_atom_site_adp_type
_atom_site_occupancy
_atom_site_site_symmetry_order
_atom_site_refinement_flags_posn
_atom_site_refinement_flags_adp
_atom_site_refinement_flags_occupancy
Co1 Co 0.5 0.5 0.0 0.02147(18) Uani 1.000000 2 S T P
F1 F 0.3935(2) 0.44943(8) 0.21668(10) 0.0483(5) Uani 1.000000 1 . . .
F2 F 0.1918(2) 0.41393(7) 0.14729(10) 0.0426(5) Uani 1.000000 1 . . .
F3 F 0.4015(2) 0.37023(8) 0.19715(10) 0.0515(6) Uani 1.000000 1 . . .
F4 F 0.9251(2) 0.37336(7) 0.04514(11) 0.0506(6) Uani 1.000000 1 . . .
F5 F 0.7562(2) 0.34907(6) -0.04484(10) 0.0378(5) Uani 1.000000 1 . . .
F6 F 0.7478(2) 0.31375(7) 0.05146(11) 0.0517(6) Uani 1.000000 1 . . .
O1 O 0.4083(2) 0.46968(7) 0.08165(10) 0.0261(5) Uani 1.000000 1 . . .
O2 O 0.6438(2) 0.43648(7) -0.00336(10) 0.0257(5) Uani 1.000000 1 . . .
N1 N 0.7016(3) 0.53521(9) 0.06912(13) 0.0254(6) Uani 1.000000 1 . . .
C1 C 0.3568(4) 0.41480(13) 0.16781(17) 0.0316(8) Uani 1.000000 1 . . .
C2 C 0.4453(4) 0.42695(12) 0.10718(16) 0.0255(7) Uani 1.000000 1 . . .
C3 C 0.5551(4) 0.39099(12) 0.08826(17) 0.0288(8) Uani 1.000000 1 D . .
H3 H 0.572(4) 0.3555(8) 0.1153(15) 0.043(9) Uiso 1.000000 1 D . .
C4 C 0.6459(3) 0.39899(11) 0.03539(16) 0.0242(7) Uani 1.000000 1 . . .
C5 C 0.7698(4) 0.35760(12) 0.02213(18) 0.0302(8) Uani 1.000000 1 . . .
C6 C 0.6749(4) 0.56621(11) 0.12018(16) 0.0245(7) Uani 1.000000 1 D . .
H6 H 0.547(2) 0.5689(11) 0.1291(16) 0.044(9) Uiso 1.000000 1 D . .
C7 C 0.8044(4) 0.59128(12) 0.16242(17) 0.0288(8) Uani 1.000000 1 . . .
H7 H 0.776(4) 0.6159(11) 0.2040(17) 0.044(9) Uiso 1.000000 1 . . .
C8 C 0.9700(4) 0.58507(12) 0.15308(16) 0.0290(8) Uani 1.000000 1 . . .
C9 C 0.9979(4) 0.55235(12) 0.10131(17) 0.0315(8) Uani 1.000000 1 D . .
H9 H 1.124(3) 0.5474(13) 0.0928(18) 0.064(11) Uiso 1.000000 1 D . .
C10 C 0.8619(4) 0.52869(13) 0.06081(18) 0.0320(8) Uani 1.000000 1 D . .
H10 H 0.874(4) 0.5031(10) 0.0193(13) 0.047(10) Uiso 1.000000 1 D . .
C11 C 1.1130(4) 0.61241(14) 0.19884(19) 0.0373(9) Uani 1.000000 1 D . .
H11A H 1.218(3) 0.6084(12) 0.1733(16) 0.061(11) Uiso 1.000000 1 D . .
H11B H 1.082(4) 0.6523(8) 0.2046(19) 0.074(13) Uiso 1.000000 1 D . .
C12 C 1.1504(5) 0.59003(15) 0.2711(2) 0.0416(9) Uani 1.000000 1 D . .
H12A H 1.195(4) 0.5526(9) 0.265(2) 0.086(14) Uiso 1.000000 1 D . .
H12B H 1.246(3) 0.6121(10) 0.3043(14) 0.048(10) Uiso 1.000000 1 D . .
H12C H 1.041(3) 0.5909(13) 0.2954(16) 0.060(11) Uiso 1.000000 1 D . .
Co2 Co 0.52354(6) 0.660598(16) 0.50415(3) 0.01983(13) Uani 1.000000 1 . . .
F7 F 0.2251(2) 0.52032(6) 0.56054(9) 0.0320(4) Uani 1.000000 1 . . .
F8 F 0.0717(2) 0.54840(7) 0.46757(10) 0.0412(5) Uani 1.000000 1 . . .
F9 F 0.2208(2) 0.48116(6) 0.46504(10) 0.0367(5) Uani 1.000000 1 . . .
F10 F 0.5720(2) 0.60458(7) 0.28661(9) 0.0411(5) Uani 1.000000 1 . . .
F11 F 0.7852(2) 0.56695(6) 0.34650(9) 0.0347(5) Uani 1.000000 1 . . .
F12 F 0.5603(2) 0.52506(7) 0.30712(9) 0.0399(5) Uani 1.000000 1 . . .
F13 F 0.4483(2) 0.72823(7) 0.71519(10) 0.0451(5) Uani 1.000000 1 . . .
F14 F 0.2395(2) 0.76158(7) 0.64674(9) 0.0370(5) Uani 1.000000 1 . . .
F15 F 0.4584(2) 0.80616(7) 0.68617(10) 0.0443(5) Uani 1.000000 1 . . .
F16 F 0.7705(2) 0.80544(7) 0.43033(10) 0.0427(5) Uani 1.000000 1 . . .
F17 F 0.9500(2) 0.78228(7) 0.51826(12) 0.0530(6) Uani 1.000000 1 . . .
F18 F 0.7889(2) 0.84592(7) 0.52452(10) 0.0472(5) Uani 1.000000 1 . . .
O3 O 0.3934(2) 0.59714(7) 0.52184(10) 0.0225(5) Uani 1.000000 1 . . .
O4 O 0.6144(2) 0.62316(7) 0.42742(10) 0.0246(5) Uani 1.000000 1 . . .
O5 O 0.4326(2) 0.69984(7) 0.57984(10) 0.0258(5) Uani 1.000000 1 . . .
O6 O 0.6504(2) 0.72375(7) 0.48335(10) 0.0235(5) Uani 1.000000 1 . . .
N2 N 0.3082(3) 0.68385(9) 0.42865(13) 0.0242(6) Uani 1.000000 1 . . .
N3 N 0.7384(3) 0.63745(9) 0.57885(13) 0.0233(6) Uani 1.000000 1 . . .
C13 C 0.2188(4) 0.52679(11) 0.49335(17) 0.0254(7) Uani 1.000000 1 . . .
C14 C 0.3622(3) 0.56162(11) 0.47994(16) 0.0218(7) Uani 1.000000 1 . . .
C15 C 0.4328(4) 0.55100(11) 0.42177(16) 0.0236(7) Uani 1.000000 1 D . .
H15 H 0.399(4) 0.5167(9) 0.3921(15) 0.043(9) Uiso 1.000000 1 D . .
C16 C 0.5528(3) 0.58282(11) 0.40039(15) 0.0224(7) Uani 1.000000 1 . . .
C17 C 0.6184(4) 0.56886(12) 0.33465(17) 0.0274(7) Uani 1.000000 1 . . .
C18 C 0.4066(4) 0.76045(12) 0.66291(17) 0.0310(8) Uani 1.000000 1 . . .
C19 C 0.4830(4) 0.74286(11) 0.60100(16) 0.0243(7) Uani 1.000000 1 . . .
C20 C 0.5961(4) 0.77520(11) 0.57608(17) 0.0275(7) Uani 1.000000 1 D . .
H20 H 0.616(4) 0.8113(8) 0.6007(15) 0.048(10) Uiso 1.000000 1 D . .
C21 C 0.6686(4) 0.76281(11) 0.51961(16) 0.0242(7) Uani 1.000000 1 . . .
C22 C 0.7961(4) 0.80020(12) 0.49803(19) 0.0300(8) Uani 1.000000 1 . . .
C23 C 0.3255(4) 0.70991(12) 0.37228(17) 0.0284(8) Uani 1.000000 1 D . .
H23 H 0.457(2) 0.7142(11) 0.3666(16) 0.044(9) Uiso 1.000000 1 D . .
C24 C 0.1891(4) 0.72773(12) 0.32497(17) 0.0327(8) Uani 1.000000 1 D . .
H24 H 0.214(3) 0.7471(10) 0.2807(11) 0.039(9) Uiso 1.000000 1 D . .
C25 C 0.0253(4) 0.71802(11) 0.33447(17) 0.0292(8) Uani 1.000000 1 . . .
C26 C 0.0084(4) 0.69053(12) 0.39285(17) 0.0296(8) Uani 1.000000 1 D . .
H26 H -0.114(3) 0.6808(12) 0.4027(16) 0.052(10) Uiso 1.000000 1 D . .
C27 C 0.1509(4) 0.67473(12) 0.43816(17) 0.0284(7) Uani 1.000000 1 D . .
H27 H 0.137(4) 0.6521(10) 0.4815(12) 0.044(9) Uiso 1.000000 1 D . .
C28 C -0.1282(5) 0.73664(14) 0.2849(2) 0.0421(9) Uani 1.000000 1 D . .
H28A H -0.149(5) 0.7061(13) 0.2465(18) 0.109(17) Uiso 1.000000 1 D . .
H28B H -0.233(4) 0.7347(16) 0.3123(19) 0.098(15) Uiso 1.000000 1 D . .
C29 C -0.1063(6) 0.7849(2) 0.2491(3) 0.0753(16) Uani 1.000000 1 D . .
H29A H -0.011(5) 0.782(2) 0.218(2) 0.17(3) Uiso 1.000000 1 D . .
H29B H -0.224(3) 0.7942(13) 0.2159(16) 0.075(12) Uiso 1.000000 1 D . .
H29C H -0.078(7) 0.808(2) 0.294(2) 0.22(4) Uiso 1.000000 1 D . .
C30 C 0.7242(4) 0.60689(11) 0.63123(16) 0.0260(7) Uani 1.000000 1 D . .
H30 H 0.597(2) 0.5980(11) 0.6387(16) 0.045(9) Uiso 1.000000 1 D . .
C31 C 0.8620(4) 0.58774(11) 0.67699(16) 0.0253(7) Uani 1.000000 1 D . .
H31 H 0.837(4) 0.5637(11) 0.7176(13) 0.056(11) Uiso 1.000000 1 D . .
C32 C 1.0245(4) 0.60074(11) 0.66884(15) 0.0239(7) Uani 1.000000 1 . . .
C33 C 1.0390(4) 0.63286(11) 0.61442(16) 0.0272(7) Uani 1.000000 1 D . .
H33 H 1.158(3) 0.6453(11) 0.6054(15) 0.043(9) Uiso 1.000000 1 D . .
C34 C 0.8957(4) 0.65001(12) 0.57110(17) 0.0282(7) Uani 1.000000 1 D . .
H34 H 0.900(4) 0.6747(10) 0.5280(12) 0.043(9) Uiso 1.000000 1 D . .
C35 C 1.1807(4) 0.58223(13) 0.71637(18) 0.0337(8) Uani 1.000000 1 D . .
H35A H 1.270(3) 0.5679(11) 0.6864(15) 0.055(10) Uiso 1.000000 1 D . .
H35B H 1.239(4) 0.6154(10) 0.7440(18) 0.086(14) Uiso 1.000000 1 D . .
C36 C 1.1538(5) 0.54127(14) 0.7671(2) 0.0383(9) Uani 1.000000 1 D . .
H36A H 1.094(4) 0.5083(9) 0.7399(17) 0.064(12) Uiso 1.000000 1 D . .
H36B H 1.278(3) 0.5287(12) 0.7914(17) 0.061(11) Uiso 1.000000 1 D . .
H36C H 1.079(3) 0.5555(11) 0.8028(14) 0.053(10) Uiso 1.000000 1 D . .

loop_
_atom_site_aniso_label
_atom_site_aniso_U_11
_atom_site_aniso_U_22
_atom_site_aniso_U_33
_atom_site_aniso_U_12
_atom_site_aniso_U_13
_atom_site_aniso_U_23
Co1 0.0223(4) 0.0217(4) 0.0212(4) 0.0031(3) 0.0062(3) -0.0002(3)
F1 0.0565(13) 0.0634(14) 0.0296(12) -0.0228(11) 0.0200(10) -0.0129(11)
F2 0.0303(11) 0.0644(14) 0.0349(12) -0.0105(9) 0.0108(9) -0.0009(10)
F3 0.0629(14) 0.0548(13) 0.0424(14) 0.0062(11) 0.0245(11) 0.0192(11)
F4 0.0278(11) 0.0505(13) 0.0690(16) 0.0138(9) -0.0025(10) -0.0201(11)
F5 0.0430(11) 0.0325(11) 0.0395(13) 0.0095(8) 0.0119(9) -0.0057(9)
F6 0.0702(14) 0.0319(11) 0.0591(15) 0.0205(10) 0.0283(12) 0.0156(10)
O1 0.0270(12) 0.0295(12) 0.0241(13) 0.0028(9) 0.0105(10) -0.0018(10)
O2 0.0265(12) 0.0243(12) 0.0273(13) 0.0038(9) 0.0080(10) 0.0019(10)
N1 0.0256(15) 0.0271(14) 0.0246(16) -0.0005(11) 0.0074(12) -0.0034(12)
C1 0.031(2) 0.041(2) 0.024(2) -0.0070(16) 0.0088(15) 0.0004(17)
C2 0.0254(17) 0.0287(18) 0.0228(18) -0.0006(14) 0.0055(14) 0.0018(15)
C3 0.0317(19) 0.0256(18) 0.029(2) 0.0024(14) 0.0054(15) 0.0032(16)
C4 0.0213(16) 0.0249(17) 0.0257(19) 0.0026(13) 0.0027(14) 0.0000(15)
C5 0.0257(19) 0.0291(19) 0.036(2) 0.0067(14) 0.0066(16) 0.0014(17)
C6 0.0262(19) 0.0250(17) 0.0239(19) -0.0016(14) 0.0087(15) -0.0020(14)
C7 0.034(2) 0.0285(18) 0.0239(19) -0.0034(15) 0.0062(15) -0.0046(15)
C8 0.0295(19) 0.0354(19) 0.0224(18) -0.0076(14) 0.0053(15) 0.0026(15)
C9 0.0281(19) 0.0396(19) 0.027(2) -0.0042(15) 0.0056(16) -0.0074(16)
C10 0.0263(19) 0.042(2) 0.030(2) -0.0035(15) 0.0105(16) -0.0091(17)
C11 0.040(2) 0.044(2) 0.027(2) -0.0157(18) 0.0039(17) -0.0032(18)
C12 0.039(2) 0.050(3) 0.032(2) -0.012(2) -0.0022(18) -0.0030(19)
Co2 0.0209(3) 0.0193(3) 0.0203(3) -0.0018(2) 0.0065(2) -0.0016(2)
F7 0.0368(11) 0.0300(10) 0.0319(12) -0.0089(8) 0.0136(9) 0.0001(9)
F8 0.0229(10) 0.0406(11) 0.0583(14) -0.0042(8) 0.0034(9) 0.0118(10)
F9 0.0428(11) 0.0267(10) 0.0434(13) -0.0131(8) 0.0153(10) -0.0060(9)
F10 0.0503(12) 0.0500(12) 0.0259(12) 0.0081(10) 0.0146(9) 0.0056(10)
F11 0.0289(10) 0.0422(11) 0.0367(12) 0.0005(8) 0.0152(9) -0.0054(9)
F12 0.0439(12) 0.0429(11) 0.0357(13) -0.0087(9) 0.0146(9) -0.0167(10)
F13 0.0571(13) 0.0564(13) 0.0242(12) 0.0197(10) 0.0136(10) 0.0053(10)
F14 0.0316(11) 0.0448(11) 0.0382(12) 0.0048(8) 0.0156(9) -0.0069(9)
F15 0.0498(12) 0.0448(12) 0.0420(13) -0.0056(9) 0.0178(10) -0.0228(10)
F16 0.0573(13) 0.0358(11) 0.0386(13) -0.0137(9) 0.0184(10) 0.0031(10)
F17 0.0245(11) 0.0449(12) 0.0886(18) -0.0075(9) 0.0083(11) 0.0187(12)
F18 0.0624(14) 0.0277(11) 0.0569(15) -0.0196(9) 0.0249(11) -0.0133(10)
O3 0.0248(11) 0.0213(11) 0.0218(12) -0.0035(9) 0.0058(9) -0.0034(10)
O4 0.0268(12) 0.0229(11) 0.0263(13) -0.0048(9) 0.0109(9) -0.0025(10)
O5 0.0275(12) 0.0249(11) 0.0271(13) -0.0036(9) 0.0107(10) -0.0019(10)
O6 0.0256(11) 0.0224(11) 0.0239(13) -0.0055(9) 0.0083(9) -0.0021(10)
N2 0.0244(14) 0.0252(14) 0.0247(16) -0.0026(11) 0.0087(12) 0.0000(12)
N3 0.0228(14) 0.0236(13) 0.0244(15) -0.0010(11) 0.0070(11) 0.0001(12)
C13 0.0248(18) 0.0223(17) 0.029(2) -0.0046(14) 0.0046(15) -0.0007(15)
C14 0.0215(16) 0.0210(16) 0.0230(18) -0.0023(13) 0.0048(13) -0.0000(14)
C15 0.0245(17) 0.0214(16) 0.0254(19) -0.0031(13) 0.0061(14) -0.0024(15)
C16 0.0256(17) 0.0229(16) 0.0200(18) 0.0004(13) 0.0076(14) 0.0004(14)
C17 0.033(2) 0.0295(18) 0.0224(19) -0.0025(14) 0.0122(15) -0.0039(16)
C18 0.034(2) 0.0345(19) 0.025(2) 0.0038(15) 0.0080(16) -0.0055(16)
C19 0.0249(17) 0.0254(17) 0.0243(19) -0.0013(13) 0.0084(14) -0.0042(15)
C20 0.0325(19) 0.0229(17) 0.029(2) -0.0038(14) 0.0101(15) -0.0055(15)
C21 0.0281(18) 0.0208(16) 0.0242(18) -0.0037(13) 0.0062(14) -0.0028(15)
C22 0.030(2) 0.0228(18) 0.039(2) -0.0099(14) 0.0109(16) -0.0017(16)
C23 0.0262(19) 0.0340(18) 0.0253(19) -0.0027(15) 0.0058(15) 0.0047(15)
C24 0.038(2) 0.040(2) 0.021(2) -0.0037(16) 0.0094(16) 0.0073(16)
C25 0.0298(19) 0.0284(17) 0.028(2) -0.0016(14) 0.0006(15) 0.0038(15)
C26 0.0224(18) 0.0357(19) 0.032(2) 0.0027(14) 0.0088(15) 0.0080(16)
C27 0.0259(18) 0.0354(19) 0.0250(19) 0.0005(14) 0.0075(15) 0.0072(16)
C28 0.037(2) 0.045(2) 0.041(3) 0.0024(18) -0.0021(19) 0.014(2)
C29 0.044(3) 0.074(3) 0.100(5) 0.005(2) -0.007(3) 0.055(3)
C30 0.0272(19) 0.0283(17) 0.0235(19) -0.0032(14) 0.0068(15) 0.0014(15)
C31 0.0296(19) 0.0254(17) 0.0223(19) -0.0036(14) 0.0081(15) 0.0007(15)
C32 0.0245(17) 0.0273(16) 0.0207(18) -0.0025(13) 0.0061(14) -0.0001(14)
C33 0.0232(18) 0.0323(18) 0.0271(19) -0.0014(14) 0.0073(15) 0.0061(15)
C34 0.0253(18) 0.0347(18) 0.026(2) 0.0045(14) 0.0080(15) 0.0077(16)
C35 0.033(2) 0.036(2) 0.030(2) 0.0013(16) 0.0014(16) 0.0027(17)
C36 0.037(2) 0.040(2) 0.037(2) 0.0075(18) 0.0048(18) 0.0095(19)

loop_
_atom_type_symbol
_atom_type_scat_dispersion_real
_atom_type_scat_dispersion_imag
_atom_type_scat_source
_atom_type_scat_dispersion_source
C 0.01920 0.00962 'NoSpherA2: Chem.Sci. 2021, DOI:10.1039/D0SC05526C' 'Henke, Gullikson and Davis, At. Data and Nucl. Data Tables, 1993, 54, 2'
Co -2.41082 3.56702 'NoSpherA2: Chem.Sci. 2021, DOI:10.1039/D0SC05526C' 'Henke, Gullikson and Davis, At. Data and Nucl. Data Tables, 1993, 54, 2'
F 0.07537 0.05506 'NoSpherA2: Chem.Sci. 2021, DOI:10.1039/D0SC05526C' 'Henke, Gullikson and Davis, At. Data and Nucl. Data Tables, 1993, 54, 2'
H 0.00000 0.00000 'NoSpherA2: Chem.Sci. 2021, DOI:10.1039/D0SC05526C' 'Henke, Gullikson and Davis, At. Data and Nucl. Data Tables, 1993, 54, 2'
N 0.03257 0.01839 'NoSpherA2: Chem.Sci. 2021, DOI:10.1039/D0SC05526C' 'Henke, Gullikson and Davis, At. Data and Nucl. Data Tables, 1993, 54, 2'
O 0.05239 0.03377 'NoSpherA2: Chem.Sci. 2021, DOI:10.1039/D0SC05526C' 'Henke, Gullikson and Davis, At. Data and Nucl. Data Tables, 1993, 54, 2'

loop_
_geom_angle_atom_site_label_1
_geom_angle_atom_site_label_2
_geom_angle_atom_site_label_3
_geom_angle
_geom_angle_site_symmetry_1
_geom_angle_site_symmetry_3
_geom_angle_publ_flag
O1 Co1 O1 180.0 . 3_665 ?
O2 Co1 O1 89.76(8) 3_665 3_665 ?
O2 Co1 O1 90.24(8) 3_665 . ?
O2 Co1 O1 90.24(8) . 3_665 ?
O2 Co1 O1 89.76(8) . . ?
O2 Co1 O2 180.0 . 3_665 ?
N1 Co1 O1 89.28(8) 3_665 . ?
N1 Co1 O1 90.72(8) . . ?
N1 Co1 O1 90.72(8) 3_665 3_665 ?
N1 Co1 O1 89.28(8) . 3_665 ?
N1 Co1 O2 89.57(8) 3_665 . ?
N1 Co1 O2 89.57(8) . 3_665 ?
N1 Co1 O2 90.43(8) 3_665 3_665 ?
N1 Co1 O2 90.43(8) . . ?
N1 Co1 N1 180.0 3_665 . ?
C2 O1 Co1 124.98(19) . 3_665 ?
C4 O2 Co1 124.90(19) . 3_665 ?
C6 N1 Co1 122.27(19) . . ?
C10 N1 Co1 120.2(2) . . ?
C10 N1 C6 117.4(3) . . ?
F2 C1 F1 108.2(3) . . ?
F3 C1 F1 106.8(3) . . ?
F3 C1 F2 107.1(3) . . ?
C2 C1 F1 110.5(3) . . ?
C2 C1 F2 110.8(3) . . ?
C2 C1 F3 113.3(3) . . ?
C1 C2 O1 113.0(3) . . ?
C3 C2 O1 128.5(3) . . ?
C3 C2 C1 118.5(3) . . ?
H3 C3 C2 119.2(17) . . ?
C4 C3 C2 123.0(3) . . ?
C4 C3 H3 117.8(17) . . ?
C3 C4 O2 128.9(3) . . ?
C5 C4 O2 113.2(3) . . ?
C5 C4 C3 117.9(3) . . ?
F5 C5 F4 107.1(3) . . ?
F6 C5 F4 108.8(3) . . ?
F6 C5 F5 107.1(3) . . ?
C4 C5 F4 109.0(3) . . ?
C4 C5 F5 110.8(3) . . ?
C4 C5 F6 113.8(3) . . ?
H6 C6 N1 116.9(16) . . ?
C7 C6 N1 122.3(3) . . ?
C7 C6 H6 120.7(16) . . ?
H7 C7 C6 119.5(15) . . ?
C8 C7 C6 120.2(3) . . ?
C8 C7 H7 120.3(15) . . ?
C9 C8 C7 117.5(3) . . ?
C11 C8 C7 120.7(3) . . ?
C11 C8 C9 121.8(3) . . ?
H9 C9 C8 118.8(19) . . ?
C10 C9 C8 119.1(3) . . ?
C10 C9 H9 122.1(19) . . ?
C9 C10 N1 123.5(3) . . ?
H10 C10 N1 113.5(16) . . ?
H10 C10 C9 123.1(16) . . ?
H11A C11 C8 104.9(18) . . ?
H11B C11 C8 111.0(19) . . ?
H11B C11 H11A 111(3) . . ?
C12 C11 C8 111.8(3) . . ?
C12 C11 H11A 111.5(19) . . ?
C12 C11 H11B 107(2) . . ?
H12A C12 C11 105(2) . . ?
H12B C12 C11 110.6(17) . . ?
H12B C12 H12A 111(3) . . ?
H12C C12 C11 111.9(19) . . ?
H12C C12 H12A 113(3) . . ?
H12C C12 H12B 106(3) . . ?
O4 Co2 O3 89.83(7) . . ?
O5 Co2 O3 91.40(8) . . ?
O5 Co2 O4 178.57(8) . . ?
O6 Co2 O3 178.24(8) . . ?
O6 Co2 O4 89.04(8) . . ?
O6 Co2 O5 89.72(8) . . ?
N2 Co2 O3 88.68(8) . . ?
N2 Co2 O4 88.91(8) . . ?
N2 Co2 O5 90.38(8) . . ?
N2 Co2 O6 89.96(8) . . ?
N3 Co2 O3 91.44(8) . . ?
N3 Co2 O4 90.84(8) . . ?
N3 Co2 O5 89.86(8) . . ?
N3 Co2 O6 89.92(8) . . ?
N3 Co2 N2 179.72(9) . . ?
C14 O3 Co2 123.49(19) . . ?
C16 O4 Co2 123.71(18) . . ?
C19 O5 Co2 124.06(19) . . ?
C21 O6 Co2 124.76(19) . . ?
C23 N2 Co2 121.7(2) . . ?
C27 N2 Co2 121.0(2) . . ?
C27 N2 C23 117.2(3) . . ?
C30 N3 Co2 122.0(2) . . ?
C34 N3 Co2 120.7(2) . . ?
C34 N3 C30 117.1(3) . . ?
F8 C13 F7 107.6(2) . . ?
F9 C13 F7 107.5(2) . . ?
F9 C13 F8 107.9(2) . . ?
C14 C13 F7 111.0(2) . . ?
C14 C13 F8 109.0(2) . . ?
C14 C13 F9 113.6(2) . . ?
C13 C14 O3 113.7(3) . . ?
C15 C14 O3 129.2(3) . . ?
C15 C14 C13 117.1(3) . . ?
H15 C15 C14 120.7(17) . . ?
C16 C15 C14 122.3(3) . . ?
C16 C15 H15 117.0(17) . . ?
C15 C16 O4 128.5(3) . . ?
C17 C16 O4 113.1(3) . . ?
C17 C16 C15 118.4(3) . . ?
F11 C17 F10 107.1(2) . . ?
F12 C17 F10 107.0(3) . . ?
F12 C17 F11 108.1(2) . . ?
C16 C17 F10 109.5(2) . . ?
C16 C17 F11 111.1(3) . . ?
C16 C17 F12 113.8(2) . . ?
F14 C18 F13 107.4(3) . . ?
F15 C18 F13 107.1(3) . . ?
F15 C18 F14 107.6(2) . . ?
C19 C18 F13 109.9(3) . . ?
C19 C18 F14 110.9(3) . . ?
C19 C18 F15 113.6(3) . . ?
C18 C19 O5 112.6(3) . . ?
C20 C19 O5 128.8(3) . . ?
C20 C19 C18 118.5(3) . . ?
H20 C20 C19 116.0(17) . . ?
C21 C20 C19 122.4(3) . . ?
C21 C20 H20 121.5(17) . . ?
C20 C21 O6 129.2(3) . . ?
C22 C21 O6 112.6(3) . . ?
C22 C21 C20 118.2(3) . . ?
F17 C22 F16 107.7(3) . . ?
F18 C22 F16 107.1(3) . . ?
F18 C22 F17 108.4(3) . . ?
C21 C22 F16 111.1(3) . . ?
C21 C22 F17 109.1(3) . . ?
C21 C22 F18 113.2(3) . . ?
H23 C23 N2 113.2(16) . . ?
C24 C23 N2 122.8(3) . . ?
C24 C23 H23 124.0(17) . . ?
H24 C24 C23 117.8(16) . . ?
C25 C24 C23 120.1(3) . . ?
C25 C24 H24 122.0(16) . . ?
C26 C25 C24 116.7(3) . . ?
C28 C25 C24 122.5(3) . . ?
C28 C25 C26 120.7(3) . . ?
H26 C26 C25 120.7(17) . . ?
C27 C26 C25 119.7(3) . . ?
C27 C26 H26 119.6(17) . . ?
C26 C27 N2 123.5(3) . . ?
H27 C27 N2 117.1(16) . . ?
H27 C27 C26 119.3(16) . . ?
H28A C28 C25 102(2) . . ?
H28B C28 C25 106(2) . . ?
H28B C28 H28A 106(3) . . ?
C29 C28 C25 115.6(3) . . ?
C29 C28 H28A 109(2) . . ?
C29 C28 H28B 117(2) . . ?
H29A C29 C28 111(3) . . ?
H29B C29 C28 108(2) . . ?
H29B C29 H29A 109(3) . . ?
H29C C29 C28 97(4) . . ?
H29C C29 H29A 117(4) . . ?
H29C C29 H29B 114(3) . . ?
H30 C30 N3 117.0(16) . . ?
C31 C30 N3 123.3(3) . . ?
C31 C30 H30 119.6(16) . . ?
H31 C31 C30 117.4(17) . . ?
C32 C31 C30 119.5(3) . . ?
C32 C31 H31 123.1(17) . . ?
C33 C32 C31 117.1(3) . . ?
C35 C32 C31 123.1(3) . . ?
C35 C32 C33 119.8(3) . . ?
H33 C33 C32 121.8(17) . . ?
C34 C33 C32 119.8(3) . . ?
C34 C33 H33 118.5(17) . . ?
C33 C34 N3 123.2(3) . . ?
H34 C34 N3 114.0(16) . . ?
H34 C34 C33 122.8(16) . . ?
H35A C35 C32 109.9(17) . . ?
H35B C35 C32 106(2) . . ?
H35B C35 H35A 106(3) . . ?
C36 C35 C32 115.9(3) . . ?
C36 C35 H35A 107.6(17) . . ?
C36 C35 H35B 110(2) . . ?
H36A C36 C35 111(2) . . ?
H36B C36 C35 106.1(18) . . ?
H36B C36 H36A 105(2) . . ?
H36C C36 C35 110.4(18) . . ?
H36C C36 H36A 110(3) . . ?
H36C C36 H36B 114(3) . . ?

loop_
_geom_bond_atom_site_label_1
_geom_bond_atom_site_label_2
_geom_bond_distance
_geom_bond_site_symmetry_2
_geom_bond_publ_flag
Co1 O1 2.056(2) . ?
Co1 O1 2.056(2) 3_665 ?
Co1 O2 2.0481(18) . ?
Co1 O2 2.0481(18) 3_665 ?
Co1 N1 2.132(2) . ?
Co1 N1 2.132(2) 3_665 ?
F1 C1 1.321(4) . ?
F2 C1 1.319(3) . ?
F3 C1 1.331(4) . ?
F4 C5 1.319(3) . ?
F5 C5 1.324(4) . ?
F6 C5 1.321(4) . ?
O1 C2 1.249(3) . ?
O2 C4 1.249(3) . ?
N1 C6 1.346(4) . ?
N1 C10 1.346(4) . ?
C1 C2 1.537(4) . ?
C2 C3 1.397(4) . ?
C3 H3 1.073(17) . ?
C3 C4 1.398(4) . ?
C4 C5 1.537(4) . ?
C6 H6 1.086(17) . ?
C6 C7 1.379(4) . ?
C7 H7 1.10(3) . ?
C7 C8 1.393(4) . ?
C8 C9 1.388(4) . ?
C8 C11 1.510(4) . ?
C9 H9 1.069(17) . ?
C9 C10 1.381(4) . ?
C10 H10 1.079(17) . ?
C11 H11A 1.072(17) . ?
C11 H11B 1.094(17) . ?
C11 C12 1.521(5) . ?
C12 H12A 1.068(18) . ?
C12 H12B 1.084(17) . ?
C12 H12C 1.080(17) . ?
Co2 O3 2.0419(18) . ?
Co2 O4 2.054(2) . ?
Co2 O5 2.062(2) . ?
Co2 O6 2.0387(19) . ?
Co2 N2 2.157(2) . ?
Co2 N3 2.145(2) . ?
F7 C13 1.328(3) . ?
F8 C13 1.331(3) . ?
F9 C13 1.329(3) . ?
F10 C17 1.340(3) . ?
F11 C17 1.324(3) . ?
F12 C17 1.326(3) . ?
F13 C18 1.331(4) . ?
F14 C18 1.328(3) . ?
F15 C18 1.331(3) . ?
F16 C22 1.320(4) . ?
F17 C22 1.320(3) . ?
F18 C22 1.321(3) . ?
O3 C14 1.244(3) . ?
O4 C16 1.252(3) . ?
O5 C19 1.252(3) . ?
O6 C21 1.248(3) . ?
N2 C23 1.337(4) . ?
N2 C27 1.340(3) . ?
N3 C30 1.333(4) . ?
N3 C34 1.350(4) . ?
C13 C14 1.540(4) . ?
C14 C15 1.401(4) . ?
C15 H15 1.083(17) . ?
C15 C16 1.405(4) . ?
C16 C17 1.535(4) . ?
C18 C19 1.539(4) . ?
C19 C20 1.405(4) . ?
C20 H20 1.069(17) . ?
C20 C21 1.391(4) . ?
C21 C22 1.543(4) . ?
C23 H23 1.093(16) . ?
C23 C24 1.386(4) . ?
C24 H24 1.063(17) . ?
C24 C25 1.394(4) . ?
C25 C26 1.389(4) . ?
C25 C28 1.511(4) . ?
C26 H26 1.071(17) . ?
C26 C27 1.383(4) . ?
C27 H27 1.066(17) . ?
C28 H28A 1.098(18) . ?
C28 H28B 1.087(18) . ?
C28 C29 1.481(5) . ?
C29 H29A 1.070(18) . ?
C29 H29B 1.077(17) . ?
C29 H29C 1.059(18) . ?
C30 H30 1.093(17) . ?
C30 C31 1.391(4) . ?
C31 H31 1.071(17) . ?
C31 C32 1.395(4) . ?
C32 C33 1.390(4) . ?
C32 C35 1.506(4) . ?
C33 H33 1.065(16) . ?
C33 C34 1.381(4) . ?
C34 H34 1.076(17) . ?
C35 H35A 1.084(17) . ?
C35 H35B 1.090(18) . ?
C35 C36 1.516(5) . ?
C36 H36A 1.088(17) . ?
C36 H36B 1.080(17) . ?
C36 H36C 1.080(17) . ?

loop_
_geom_torsion_atom_site_label_1
_geom_torsion_atom_site_label_2
_geom_torsion_atom_site_label_3
_geom_torsion_atom_site_label_4
_geom_torsion
_geom_torsion_site_symmetry_1
_geom_torsion_site_symmetry_2
_geom_torsion_site_symmetry_3
_geom_torsion_site_symmetry_4
_geom_torsion_publ_flag
Co1 O1 C2 C1 180.0(2) 3_665 . . . ?
Co1 O1 C2 C1 180.0(2) . . . . ?
Co1 O1 C2 C3 1.0(3) 3_665 . . . ?
Co1 O1 C2 C3 1.0(3) . . . . ?
Co1 O2 C4 C3 0.1(3) . . . . ?
Co1 O2 C4 C3 0.1(3) 3_665 . . . ?
Co1 O2 C4 C5 -178.4(2) 3_665 . . . ?
Co1 O2 C4 C5 -178.4(2) . . . . ?
Co1 N1 C6 C7 -176.2(2) . . . . ?
Co1 N1 C6 C7 -176.2(2) 3_665 . . . ?
Co1 N1 C10 C9 176.6(2) 3_665 . . . ?
Co1 N1 C10 C9 176.6(2) . . . . ?
F1 C1 C2 O1 -57.5(3) . . . . ?
F1 C1 C2 C3 121.6(3) . . . . ?
F2 C1 C2 O1 62.4(3) . . . . ?
F2 C1 C2 C3 -118.5(3) . . . . ?
F3 C1 C2 O1 -177.2(3) . . . . ?
F3 C1 C2 C3 1.9(3) . . . . ?
F4 C5 C4 O2 72.3(3) . . . . ?
F4 C5 C4 C3 -106.4(3) . . . . ?
F5 C5 C4 O2 -45.3(3) . . . . ?
F5 C5 C4 C3 136.0(3) . . . . ?
F6 C5 C4 O2 -166.1(3) . . . . ?
F6 C5 C4 C3 15.2(3) . . . . ?
O1 C2 C3 C4 1.1(4) . . . . ?
O2 C4 C3 C2 -1.7(4) . . . . ?
N1 C6 C7 C8 0.1(4) . . . . ?
N1 C10 C9 C8 -0.7(4) . . . . ?
C1 C2 C3 C4 -177.9(3) . . . . ?
C2 C3 C4 C5 176.8(3) . . . . ?
C6 C7 C8 C9 -1.3(4) . . . . ?
C6 C7 C8 C11 179.8(3) . . . . ?
C7 C8 C9 C10 1.5(4) . . . . ?
C7 C8 C11 C12 72.5(3) . . . . ?
Co2 O3 C14 C13 -161.7(2) . . . . ?
Co2 O3 C14 C15 14.7(2) . . . . ?
Co2 O4 C16 C15 -10.7(2) . . . . ?
Co2 O4 C16 C17 167.7(2) . . . . ?
Co2 O5 C19 C18 -173.9(2) . . . . ?
Co2 O5 C19 C20 5.9(3) . . . . ?
Co2 O6 C21 C20 -7.6(3) . . . . ?
Co2 O6 C21 C22 169.8(2) . . . . ?
Co2 N2 C23 C24 -176.3(2) . . . . ?
Co2 N2 C27 C26 177.4(2) . . . . ?
Co2 N3 C30 C31 174.3(2) . . . . ?
Co2 N3 C34 C33 -174.7(2) . . . . ?
F7 C13 C14 O3 -37.9(3) . . . . ?
F7 C13 C14 C15 145.2(2) . . . . ?
F8 C13 C14 O3 80.4(3) . . . . ?
F8 C13 C14 C15 -96.5(3) . . . . ?
F9 C13 C14 O3 -159.2(3) . . . . ?
F9 C13 C14 C15 23.9(3) . . . . ?
F10 C17 C16 O4 -63.2(3) . . . . ?
F10 C17 C16 C15 115.4(3) . . . . ?
F11 C17 C16 O4 54.8(3) . . . . ?
F11 C17 C16 C15 -126.5(2) . . . . ?
F12 C17 C16 O4 177.1(3) . . . . ?
F12 C17 C16 C15 -4.3(3) . . . . ?
F13 C18 C19 O5 60.0(3) . . . . ?
F13 C18 C19 C20 -119.7(3) . . . . ?
F14 C18 C19 O5 -58.6(3) . . . . ?
F14 C18 C19 C20 121.6(3) . . . . ?
F15 C18 C19 O5 -179.9(3) . . . . ?
F15 C18 C19 C20 0.3(3) . . . . ?
F16 C22 C21 O6 44.9(3) . . . . ?
F16 C22 C21 C20 -137.4(3) . . . . ?
F17 C22 C21 O6 -73.7(3) . . . . ?
F17 C22 C21 C20 104.0(3) . . . . ?
F18 C22 C21 O6 165.4(3) . . . . ?
F18 C22 C21 C20 -16.9(3) . . . . ?
O3 C14 C15 C16 -2.6(4) . . . . ?
O4 C16 C15 C14 0.3(4) . . . . ?
O5 C19 C20 C21 1.5(4) . . . . ?
O6 C21 C20 C19 -0.6(4) . . . . ?
N2 C23 C24 C25 -1.1(4) . . . . ?
N2 C27 C26 C25 -1.0(4) . . . . ?
N3 C30 C31 C32 0.2(4) . . . . ?
N3 C34 C33 C32 0.5(4) . . . . ?
C13 C14 C15 C16 173.7(3) . . . . ?
C14 C15 C16 C17 -178.1(3) . . . . ?
C18 C19 C20 C21 -178.8(3) . . . . ?
C19 C20 C21 C22 -177.9(3) . . . . ?
C23 C24 C25 C26 0.4(4) . . . . ?
C23 C24 C25 C28 179.7(3) . . . . ?
C24 C25 C26 C27 0.5(4) . . . . ?
C24 C25 C28 C29 -30.7(5) . . . . ?
C30 C31 C32 C33 0.2(3) . . . . ?
C30 C31 C32 C35 179.3(3) . . . . ?
C31 C32 C33 C34 -0.5(3) . . . . ?
C31 C32 C35 C36 9.9(3) . . . . ?

loop_
_restr_distance_atom_site_label_1
_restr_distance_atom_site_label_2
_restr_distance_site_symmetry_2
_restr_distance_target
_restr_distance_target_weight_param
_restr_distance_diff
C3 H3 1 1.0830 0.0200 0.0096
C6 H6 1 1.0830 0.0200 -0.0031
C9 H9 1 1.0830 0.0200 0.0142
C10 H10 1 1.0830 0.0200 0.0037
C11 H11A 1 1.0920 0.0200 0.0203
C11 H11B 1 1.0920 0.0200 -0.0016
C12 H12A 1 1.0770 0.0200 0.0091
C12 H12B 1 1.0770 0.0200 -0.0065
C12 H12C 1 1.0770 0.0200 -0.0029
H15 C15 1 1.0830 0.0200 -0.0002
C20 H20 1 1.0830 0.0200 0.0144
C23 H23 1 1.0830 0.0200 -0.0097
C24 H24 1 1.0830 0.0200 0.0203
C26 H26 1 1.0830 0.0200 0.0116
C27 H27 1 1.0830 0.0200 0.0169
C28 H28A 1 1.0920 0.0200 -0.0064
C28 H28B 1 1.0920 0.0200 0.0051
C29 H29A 1 1.0770 0.0200 0.0071
C29 H29B 1 1.0770 0.0200 -0.0002
C29 H29C 1 1.0770 0.0200 0.0179
C30 H30 1 1.0830 0.0200 -0.0099
C31 H31 1 1.0830 0.0200 0.0121
C33 H33 1 1.0830 0.0200 0.0181
C34 H34 1 1.0830 0.0200 0.0069
C35 H35A 1 1.0920 0.0200 0.0077
C35 H35B 1 1.0920 0.0200 0.0021
C36 H36A 1 1.0770 0.0200 -0.0111
C36 H36B 1 1.0770 0.0200 -0.0028
C36 H36C 1 1.0770 0.0200 -0.0034

loop_
_restr_equal_distance_atom_site_label_1
_restr_equal_distance_atom_site_label_2
_restr_equal_distance_site_symmetry_2
_restr_equal_distance_class_id
H29A H29B 1 1
H29A H29C 1 1
H29B H29C 1 1

loop_
_restr_equal_distance_class_class_id
_restr_equal_distance_class_target_weight_param
_restr_equal_distance_class_average
_restr_equal_distance_class_esd
_restr_equal_distance_class_diff_max
1 0.0400 1.7832 0.0285 0.0381
